data_2229785
loop_
_publ_author_name
'Suleiman Gwaram, Nura'
'Khaledi, Hamid'
'Mohd Ali, Hapipah'

_publ_section_title
;
 <i>catena</i>-Poly[[{<i>N</i>,<i>N</i>-dimethyl-<i>N</i>'-[1-(pyridin-2-yl)ethylidene]ethane-1,2-diamine-\k^3^<i>N</i>,<i>N</i>',<i>N</i>''}(thiocyanato-\k<i>N</i>)cadmium]-\m-thiocyanato-\k^2^<i>S</i>:<i>N</i>]
;
_journal_coeditor_code OM2412
_journal_issue 4
_journal_name_full 'Acta Crystallographica Section E'
_journal_page_first m480
_journal_paper_doi 10.1107/S1600536811010063
_journal_volume 67
_journal_year 2011
_chemical_formula_iupac '[Cd (N C S)2 (C11 H17 N3)]'
_chemical_formula_moiety 'C13 H17 Cd N5 S2'
_chemical_formula_sum 'C13 H17 Cd N5 S2'
_chemical_formula_weight 419.84
_chemical_name_systematic
;
<i>catena</i>-Poly[[{<i>N</i>,<i>N</i>-dimethyl-<i>N</i>'-[1-(pyridin-2-
yl)ethylidene]ethane-1,2-diamine-
\k^3^<i>N</i>,<i>N</i>',<i>N</i>''}(thiocyanato-\k<i>N</i>)cadmium(II)]-
\m-thiocyanato-\k^2^<i>S</i>:<i>N</i>]
;
_space_group_IT_number 14
_symmetry_cell_setting monoclinic
_symmetry_space_group_name_Hall '-P 2ybc'
_symmetry_space_group_name_H-M 'P 1 21/c 1'
_atom_sites_solution_hydrogens geom
_atom_sites_solution_primary direct
_atom_sites_solution_secondary difmap
_audit_creation_method SHELXL-97
_cell_angle_alpha 90.00
_cell_angle_beta 107.483(2)
_cell_angle_gamma 90.00
_cell_formula_units_Z 4
_cell_length_a 14.602(2)
_cell_length_b 9.5827(14)
_cell_length_c 12.8714(19)
_cell_measurement_reflns_used 9975
_cell_measurement_temperature 100(2)
_cell_measurement_theta_max 31.15
_cell_measurement_theta_min 2.58
_cell_volume 1717.9(4)
_computing_cell_refinement 'SAINT (Bruker, 2007)'
_computing_data_collection 'APEX2 (Bruker, 2007)'
_computing_data_reduction 'SAINT (Bruker, 2007)'
_computing_molecular_graphics 'X-SEED (Barbour, 2001)'
_computing_publication_material 'SHELXL97 (Sheldrick, 2008) and publCIF (Westrip, 2010)'
_computing_structure_refinement 'SHELXL97 (Sheldrick, 2008)'
_computing_structure_solution 'SHELXS97 (Sheldrick, 2008)'
_diffrn_ambient_temperature 100(2)
_diffrn_measured_fraction_theta_full 0.998
_diffrn_measured_fraction_theta_max 0.998
_diffrn_measurement_device_type 'Bruker APEXII CCD'
_diffrn_measurement_method '\f and \w'
_diffrn_radiation_monochromator graphite
_diffrn_radiation_source 'fine-focus sealed tube'
_diffrn_radiation_type MoK\a
_diffrn_radiation_wavelength 0.71073
_diffrn_reflns_av_R_equivalents 0.0467
_diffrn_reflns_av_sigmaI/netI 0.0330
_diffrn_reflns_limit_h_max 18
_diffrn_reflns_limit_h_min -18
_diffrn_reflns_limit_k_max 12
_diffrn_reflns_limit_k_min -12
_diffrn_reflns_limit_l_max 16
_diffrn_reflns_limit_l_min -16
_diffrn_reflns_number 19975
_diffrn_reflns_theta_full 27.00
_diffrn_reflns_theta_max 27.00
_diffrn_reflns_theta_min 2.70
_exptl_absorpt_coefficient_mu 1.514
_exptl_absorpt_correction_T_max 0.8885
_exptl_absorpt_correction_T_min 0.6193
_exptl_absorpt_correction_type multi-scan
_exptl_absorpt_process_details '(SADABS; Sheldrick, 1996)'
_exptl_crystal_colour colorless
_exptl_crystal_density_diffrn 1.623
_exptl_crystal_density_method 'not measured'
_exptl_crystal_description needle
_exptl_crystal_F_000 840
_exptl_crystal_size_max 0.35
_exptl_crystal_size_mid 0.29
_exptl_crystal_size_min 0.08
_refine_diff_density_max 0.540
_refine_diff_density_min -0.725
_refine_ls_extinction_method none
_refine_ls_goodness_of_fit_ref 1.065
_refine_ls_hydrogen_treatment constr
_refine_ls_matrix_type full
_refine_ls_number_parameters 193
_refine_ls_number_reflns 3756
_refine_ls_number_restraints 0
_refine_ls_restrained_S_all 1.065
_refine_ls_R_factor_all 0.0285
_refine_ls_R_factor_gt 0.0225
_refine_ls_shift/su_max 0.001
_refine_ls_shift/su_mean 0.000
_refine_ls_structure_factor_coef Fsqd
_refine_ls_weighting_details 'calc w=1/[\s^2^(Fo^2^)+(0.0162P)^2^+1.0805P] where P=(Fo^2^+2Fc^2^)/3'
_refine_ls_weighting_scheme calc
_refine_ls_wR_factor_gt 0.0519
_refine_ls_wR_factor_ref 0.0561
_reflns_number_gt 3298
_reflns_number_total 3756
_reflns_threshold_expression I>2\s(I)
_cod_data_source_file om2412.cif
_cod_data_source_block I
_cod_original_sg_symbol_H-M 'P 21/c'
_cod_database_code 2229785
_cod_database_fobs_code 2229785

loop_
_symmetry_equiv_pos_as_xyz
'x, y, z'
'-x, y+1/2, -z+1/2'
'-x, -y, -z'
'x, -y-1/2, z-1/2'

loop_
_atom_site_type_symbol
_atom_site_label
_atom_site_fract_x
_atom_site_fract_y
_atom_site_fract_z
_atom_site_U_iso_or_equiv
_atom_site_adp_type
_atom_site_calc_flag
_atom_site_refinement_flags
_atom_site_occupancy
_atom_site_disorder_assembly
_atom_site_disorder_group
Cd Cd1 0.234091(10) 0.221072(15) 0.070761(11) 0.01927(6) Uani d . 1 . .
S S1 0.37258(4) -0.22496(6) 0.01149(6) 0.03326(14) Uani d . 1 . .
S S2 0.23783(5) 0.02652(6) 0.23222(5) 0.03374(15) Uani d . 1 . .
N N1 0.07134(13) 0.27035(18) 0.05811(14) 0.0217(4) Uani d . 1 . .
N N2 0.22324(12) 0.41643(18) 0.17479(13) 0.0208(4) Uani d . 1 . .
N N3 0.39458(13) 0.30157(18) 0.14777(15) 0.0234(4) Uani d . 1 . .
N N4 0.26943(14) 0.0221(2) -0.00030(15) 0.0279(4) Uani d . 1 . .
N N5 0.20178(16) 0.3205(2) -0.09914(16) 0.0353(5) Uani d . 1 . .
C C1 -0.00422(17) 0.2001(2) -0.00390(18) 0.0265(5) Uani d . 1 . .
H H1 0.0067 0.1264 -0.0481 0.032 Uiso calc R 1 . .
C C2 -0.09807(18) 0.2296(2) -0.0070(2) 0.0307(5) Uani d . 1 . .
H H2 -0.1502 0.1779 -0.0527 0.037 Uiso calc R 1 . .
C C3 -0.11374(16) 0.3359(3) 0.05798(19) 0.0298(5) Uani d . 1 . .
H H3 -0.1770 0.3575 0.0589 0.036 Uiso calc R 1 . .
C C4 -0.03583(16) 0.4107(2) 0.12192(18) 0.0271(5) Uani d . 1 . .
H H4 -0.0452 0.4844 0.1671 0.033 Uiso calc R 1 . .
C C5 0.05605(15) 0.3770(2) 0.11946(16) 0.0210(4) Uani d . 1 . .
C C6 0.14267(15) 0.4573(2) 0.18289(16) 0.0212(4) Uani d . 1 . .
C C7 0.12885(17) 0.5799(2) 0.25002(18) 0.0288(5) Uani d . 1 . .
H H7A 0.1180 0.5461 0.3172 0.043 Uiso calc R 1 . .
H H7B 0.0732 0.6345 0.2082 0.043 Uiso calc R 1 . .
H H7C 0.1864 0.6388 0.2683 0.043 Uiso calc R 1 . .
C C8 0.31469(16) 0.4832(2) 0.23056(18) 0.0255(5) Uani d . 1 . .
H H8A 0.3129 0.5220 0.3012 0.031 Uiso calc R 1 . .
H H8B 0.3272 0.5605 0.1857 0.031 Uiso calc R 1 . .
C C9 0.39357(16) 0.3735(2) 0.24905(17) 0.0257(5) Uani d . 1 . .
H H9A 0.4566 0.4190 0.2817 0.031 Uiso calc R 1 . .
H H9B 0.3846 0.3035 0.3017 0.031 Uiso calc R 1 . .
C C10 0.42503(18) 0.3962(2) 0.0739(2) 0.0310(5) Uani d . 1 . .
H H10A 0.4891 0.4329 0.1112 0.047 Uiso calc R 1 . .
H H10B 0.3794 0.4736 0.0527 0.047 Uiso calc R 1 . .
H H10C 0.4268 0.3447 0.0087 0.047 Uiso calc R 1 . .
C C11 0.46237(17) 0.1834(3) 0.1762(2) 0.0332(5) Uani d . 1 . .
H H11A 0.4639 0.1353 0.1096 0.050 Uiso calc R 1 . .
H H11B 0.4415 0.1181 0.2232 0.050 Uiso calc R 1 . .
H H11C 0.5267 0.2182 0.2148 0.050 Uiso calc R 1 . .
C C12 0.31368(15) -0.0797(2) 0.00673(16) 0.0226(4) Uani d . 1 . .
C C13 0.21670(16) 0.1178(2) 0.33052(17) 0.0260(5) Uani d . 1 . .

loop_
_atom_site_aniso_label
_atom_site_aniso_U_11
_atom_site_aniso_U_22
_atom_site_aniso_U_33
_atom_site_aniso_U_12
_atom_site_aniso_U_13
_atom_site_aniso_U_23
Cd1 0.02395(9) 0.01941(9) 0.01697(9) 0.00128(6) 0.01000(6) -0.00108(5)
S1 0.0287(3) 0.0286(3) 0.0440(4) 0.0061(2) 0.0131(3) 0.0010(3)
S2 0.0595(4) 0.0236(3) 0.0247(3) 0.0007(3) 0.0226(3) 0.0017(2)
N1 0.0258(9) 0.0225(9) 0.0191(9) -0.0010(7) 0.0103(7) 0.0004(7)
N2 0.0246(9) 0.0216(9) 0.0181(8) 0.0009(7) 0.0092(7) -0.0013(7)
N3 0.0233(9) 0.0225(9) 0.0267(10) 0.0032(7) 0.0110(8) 0.0003(7)
N4 0.0385(11) 0.0240(10) 0.0254(10) 0.0025(8) 0.0160(8) -0.0052(8)
N5 0.0485(13) 0.0398(12) 0.0220(10) 0.0145(10) 0.0175(9) 0.0068(9)
C1 0.0308(12) 0.0250(12) 0.0246(11) -0.0028(9) 0.0096(9) -0.0011(9)
C2 0.0286(12) 0.0326(13) 0.0298(12) -0.0068(10) 0.0071(10) 0.0041(10)
C3 0.0244(11) 0.0348(13) 0.0327(12) 0.0014(10) 0.0120(10) 0.0065(10)
C4 0.0271(12) 0.0297(12) 0.0273(11) 0.0035(9) 0.0123(9) 0.0021(9)
C5 0.0262(11) 0.0226(10) 0.0163(9) 0.0013(8) 0.0094(8) 0.0035(8)
C6 0.0287(11) 0.0216(10) 0.0145(9) 0.0033(8) 0.0084(8) 0.0030(8)
C7 0.0305(12) 0.0306(12) 0.0253(11) 0.0066(10) 0.0084(9) -0.0062(9)
C8 0.0270(11) 0.0263(11) 0.0252(11) -0.0034(9) 0.0109(9) -0.0066(9)
C9 0.0240(11) 0.0285(12) 0.0239(11) -0.0020(9) 0.0061(9) -0.0008(9)
C10 0.0355(13) 0.0274(12) 0.0374(13) -0.0006(10) 0.0220(11) 0.0000(10)
C11 0.0263(12) 0.0304(12) 0.0412(14) 0.0079(10) 0.0078(10) 0.0026(11)
C12 0.0239(11) 0.0280(11) 0.0182(10) -0.0064(9) 0.0097(8) -0.0032(8)
C13 0.0318(12) 0.0282(11) 0.0187(10) -0.0093(9) 0.0087(9) 0.0006(9)

loop_
_atom_type_symbol
_atom_type_description
_atom_type_scat_dispersion_real
_atom_type_scat_dispersion_imag
_atom_type_scat_source
C C 0.0033 0.0016 'International Tables Vol C Tables 4.2.6.8 and 6.1.1.4'
H H 0.0000 0.0000 'International Tables Vol C Tables 4.2.6.8 and 6.1.1.4'
N N 0.0061 0.0033 'International Tables Vol C Tables 4.2.6.8 and 6.1.1.4'
S S 0.1246 0.1234 'International Tables Vol C Tables 4.2.6.8 and 6.1.1.4'
Cd Cd -0.8075 1.2024 'International Tables Vol C Tables 4.2.6.8 and 6.1.1.4'

loop_
_geom_angle_atom_site_label_1
_geom_angle_atom_site_label_2
_geom_angle_atom_site_label_3
_geom_angle_site_symmetry_1
_geom_angle_site_symmetry_3
_geom_angle
_geom_angle_publ_flag
N4 Cd1 N5 . . 88.34(7) ?
N4 Cd1 N2 . . 168.52(7) ?
N5 Cd1 N2 . . 100.55(7) ?
N4 Cd1 N1 . . 119.25(7) ?
N5 Cd1 N1 . . 86.41(7) ?
N2 Cd1 N1 . . 69.01(6) ?
N4 Cd1 N3 . . 97.29(7) ?
N5 Cd1 N3 . . 99.00(7) ?
N2 Cd1 N3 . . 74.30(6) ?
N1 Cd1 N3 . . 143.28(6) ?
N4 Cd1 S2 . . 77.26(5) ?
N5 Cd1 S2 . . 160.16(6) ?
N2 Cd1 S2 . . 95.65(4) ?
N1 Cd1 S2 . . 88.81(4) ?
N3 Cd1 S2 . . 96.33(5) ?
C13 S2 Cd1 . . 104.63(8) ?
C1 N1 C5 . . 118.65(19) ?
C1 N1 Cd1 . . 124.79(15) ?
C5 N1 Cd1 . . 116.56(14) ?
C6 N2 C8 . . 123.78(18) ?
C6 N2 Cd1 . . 121.13(14) ?
C8 N2 Cd1 . . 115.06(12) ?
C10 N3 C11 . . 108.77(18) ?
C10 N3 C9 . . 111.49(17) ?
C11 N3 C9 . . 108.82(18) ?
C10 N3 Cd1 . . 112.34(14) ?
C11 N3 Cd1 . . 110.94(14) ?
C9 N3 Cd1 . . 104.40(12) ?
C12 N4 Cd1 . . 151.16(18) ?
C13 N5 Cd1 4_565 . 157.5(2) ?
N1 C1 C2 . . 123.1(2) ?
N1 C1 H1 . . 118.4 ?
C2 C1 H1 . . 118.4 ?
C3 C2 C1 . . 118.4(2) ?
C3 C2 H2 . . 120.8 ?
C1 C2 H2 . . 120.8 ?
C2 C3 C4 . . 119.0(2) ?
C2 C3 H3 . . 120.5 ?
C4 C3 H3 . . 120.5 ?
C3 C4 C5 . . 119.5(2) ?
C3 C4 H4 . . 120.3 ?
C5 C4 H4 . . 120.3 ?
N1 C5 C4 . . 121.3(2) ?
N1 C5 C6 . . 116.56(18) ?
C4 C5 C6 . . 122.14(19) ?
N2 C6 C5 . . 116.59(18) ?
N2 C6 C7 . . 124.9(2) ?
C5 C6 C7 . . 118.48(18) ?
C6 C7 H7A . . 109.5 ?
C6 C7 H7B . . 109.5 ?
H7A C7 H7B . . 109.5 ?
C6 C7 H7C . . 109.5 ?
H7A C7 H7C . . 109.5 ?
H7B C7 H7C . . 109.5 ?
N2 C8 C9 . . 108.16(17) ?
N2 C8 H8A . . 110.1 ?
C9 C8 H8A . . 110.1 ?
N2 C8 H8B . . 110.1 ?
C9 C8 H8B . . 110.1 ?
H8A C8 H8B . . 108.4 ?
N3 C9 C8 . . 113.02(18) ?
N3 C9 H9A . . 109.0 ?
C8 C9 H9A . . 109.0 ?
N3 C9 H9B . . 109.0 ?
C8 C9 H9B . . 109.0 ?
H9A C9 H9B . . 107.8 ?
N3 C10 H10A . . 109.5 ?
N3 C10 H10B . . 109.5 ?
H10A C10 H10B . . 109.5 ?
N3 C10 H10C . . 109.5 ?
H10A C10 H10C . . 109.5 ?
H10B C10 H10C . . 109.5 ?
N3 C11 H11A . . 109.5 ?
N3 C11 H11B . . 109.5 ?
H11A C11 H11B . . 109.5 ?
N3 C11 H11C . . 109.5 ?
H11A C11 H11C . . 109.5 ?
H11B C11 H11C . . 109.5 ?
N4 C12 S1 . . 177.5(2) ?
N5 C13 S2 4_566 . 178.5(2) ?

loop_
_geom_bond_atom_site_label_1
_geom_bond_atom_site_label_2
_geom_bond_site_symmetry_2
_geom_bond_distance
_geom_bond_publ_flag
Cd1 N4 . 2.2406(18) y
Cd1 N5 . 2.3008(19) y
Cd1 N2 . 2.3345(17) y
Cd1 N1 . 2.3801(18) y
Cd1 N3 . 2.3820(19) y
Cd1 S2 . 2.7803(6) y
S1 C12 . 1.628(2) y
S2 C13 . 1.642(2) y
N1 C1 . 1.333(3) ?
N1 C5 . 1.351(3) ?
N2 C6 . 1.274(3) ?
N2 C8 . 1.460(3) ?
N3 C10 . 1.475(3) ?
N3 C11 . 1.476(3) ?
N3 C9 . 1.479(3) ?
N4 C12 . 1.159(3) y
N5 C13 4_565 1.155(3) y
C1 C2 . 1.388(3) ?
C1 H1 . 0.9500 ?
C2 C3 . 1.380(3) ?
C2 H2 . 0.9500 ?
C3 C4 . 1.387(3) ?
C3 H3 . 0.9500 ?
C4 C5 . 1.390(3) ?
C4 H4 . 0.9500 ?
C5 C6 . 1.496(3) ?
C6 C7 . 1.507(3) ?
C7 H7A . 0.9800 ?
C7 H7B . 0.9800 ?
C7 H7C . 0.9800 ?
C8 C9 . 1.524(3) ?
C8 H8A . 0.9900 ?
C8 H8B . 0.9900 ?
C9 H9A . 0.9900 ?
C9 H9B . 0.9900 ?
C10 H10A . 0.9800 ?
C10 H10B . 0.9800 ?
C10 H10C . 0.9800 ?
C11 H11A . 0.9800 ?
C11 H11B . 0.9800 ?
C11 H11C . 0.9800 ?
C13 N5 4_566 1.155(3) ?
